data_8103710
loop_
_publ_author_name
'Lappe, F.'
'Niggli, A.'
'Nitsche, R.'
'White, J.G.'

_publ_section_title
;
 The crystal structure of In2 Zn S4
;
_journal_name_full
;
Zeitschrift fuer Kristallographie, Kristallgeometrie, Kristallphysik, 
Kristallchemie (-144,1977)
;
_journal_page_first 146
_journal_page_last 152
_journal_volume 117
_journal_year 1962
_chemical_formula_sum 'In2 S4 Zn'
_chemical_name_systematic 'In2 (Zn S4)'
_space_group_IT_number 160
_symmetry_space_group_name_Hall 'R 3 -2"'
_symmetry_space_group_name_H-M 'R 3 m :H'
_cell_angle_alpha 90
_cell_angle_beta 90
_cell_angle_gamma 120
_cell_formula_units_Z 3
_cell_length_a 3.85
_cell_length_b 3.85
_cell_length_c 37.06
_cell_volume 475.727
_citation_journal_id_ASTM ZEKGAX
_cod_data_source_file Lappe_ZEKGAX_1962_393.cif
_cod_data_source_block In2S4Zn1
_cod_original_cell_volume 475.7267
_cod_original_formula_sum 'In2 S4 Zn1'
_cod_database_code 8103710

loop_
_symmetry_equiv_pos_as_xyz
x,y,z
-y,x-y,z
-x+y,-x,z
-y,-x,z
x,x-y,z
-x+y,y,z
x+2/3,y+1/3,z+1/3
-y+2/3,x-y+1/3,z+1/3
-x+y+2/3,-x+1/3,z+1/3
-y+2/3,-x+1/3,z+1/3
x+2/3,x-y+1/3,z+1/3
-x+y+2/3,y+1/3,z+1/3
x+1/3,y+2/3,z+2/3
-y+1/3,x-y+2/3,z+2/3
-x+y+1/3,-x+2/3,z+2/3
-y+1/3,-x+2/3,z+2/3
x+1/3,x-y+2/3,z+2/3
-x+y+1/3,y+2/3,z+2/3

loop_
_atom_site_label
_atom_site_type_symbol
_atom_site_fract_x
_atom_site_fract_y
_atom_site_fract_z
_atom_site_occupancy
_atom_site_U_iso_or_equiv
S3 S-2 0 0 0.459 1 0.0
S2 S-2 0 0 0.294 1 0.0
S4 S-2 0 0 0.872 1 0.0
S1 S-2 0 0 0.04 1 0.0
Zn1 Zn+2 0 0 0.396 1 0.0
In1 In+3 0 0 0.166 1 0.0
In2 In+3 0 0 0.937 1 0.0
